data_4304005
loop_
_publ_author_name
'Blanca R. Manzano'
'F\'elix A. Jal\'on'
'Isabel M. Ortiz'
'M. Laura Soriano'
'Felipe G\'omez de la Torre'
'Jos\'e Elguero'
'Miguel A. Maestro'
'Kurt Mereiter'
'Tim D. W. Claridge'

_publ_contact_author_address
;
 Blanca R. Manzano
 Departamento de Quimica Inorganica, Organica y Bioquimica,
 Facultad de Quimicas, Universidad de Castilla-La Mancha,
 Avda Camilo Jose Cela 10, E-13071 Ciudad Real, Spain
;
_publ_contact_author_email Blanca.Manzano@uclm.es
_publ_contact_author_fax +34-926/295318
_publ_contact_author_name 'Blanca R. Manzano'
_publ_contact_author_phone +34-926/295300
_publ_section_title
;
Self-assembly of Ligands Designed for the Building of a New Type of [2 x
2] Metallic Grid. Anion Encapsulation and Diffusion NMR Spectroscopy
;
_journal_name_full 'Inorganic Chemistry'
_journal_page_first 413
_journal_page_last 428
_journal_paper_doi 10.1021/ic701117a
_journal_volume 47
_journal_year 2008
_chemical_formula_moiety 'C56 H56 Cu4 N24, 4(B F4)'
_chemical_formula_sum 'C56 H56 B4 Cu4 F16 N24'
_chemical_formula_weight 1674.71
_chemical_name_common 'complex 9 (I-35 vv)'
_chemical_name_systematic
; 
 ? 
;
_space_group_IT_number 68
_symmetry_cell_setting orthorhombic
_symmetry_space_group_name_Hall '-C 2a 2ac'
_symmetry_space_group_name_H-M 'C c c a :2'
_atom_sites_solution_hydrogens geom
_atom_sites_solution_primary direct
_atom_sites_solution_secondary difmap
_audit_creation_method SHELXL-97
_cell_angle_alpha 90.00
_cell_angle_beta 90.00
_cell_angle_gamma 90.00
_cell_formula_units_Z 4
_cell_length_a 17.3669(13)
_cell_length_b 25.742(2)
_cell_length_c 19.5594(15)
_cell_measurement_temperature 173(2)
_cell_volume 8744.2(12)
_computing_cell_refinement 'Bruker SAINT'
_computing_data_collection 'Bruker SMART'
_computing_data_reduction 'Bruker SHELXTL'
_computing_molecular_graphics 'Bruker SHELXTL'
_computing_publication_material 'Bruker SHELXTL'
_computing_structure_refinement 'SHELXL-97 (Sheldrick, 1997)'
_computing_structure_solution 'SHELXS-97 (Sheldrick, 1997)'
_diffrn_ambient_temperature 173(2)
_diffrn_measured_fraction_theta_full 0.995
_diffrn_measured_fraction_theta_max 0.995
_diffrn_measurement_device_type 'CCD area detector'
_diffrn_measurement_method 'phi and omega scans'
_diffrn_radiation_monochromator graphite
_diffrn_radiation_source 'fine-focus sealed tube'
_diffrn_radiation_type MoK\a
_diffrn_radiation_wavelength 0.71073
_diffrn_reflns_av_R_equivalents 0.0405
_diffrn_reflns_av_sigmaI/netI 0.0321
_diffrn_reflns_limit_h_max 19
_diffrn_reflns_limit_h_min -21
_diffrn_reflns_limit_k_max 31
_diffrn_reflns_limit_k_min -32
_diffrn_reflns_limit_l_max 19
_diffrn_reflns_limit_l_min -24
_diffrn_reflns_number 24450
_diffrn_reflns_theta_full 26.38
_diffrn_reflns_theta_max 26.38
_diffrn_reflns_theta_min 1.76
_exptl_absorpt_coefficient_mu 1.040
_exptl_absorpt_correction_T_max 0.63
_exptl_absorpt_correction_T_min 0.60
_exptl_absorpt_correction_type multi-scan
_exptl_absorpt_process_details
; 
 Siemens SADABS program, multi-scan method,
 Blessing, Acta Cryst. (1995) A51 33-38
;
_exptl_crystal_colour Red
_exptl_crystal_density_diffrn 1.272
_exptl_crystal_density_method 'not measured'
_exptl_crystal_description Block
_exptl_crystal_F_000 3392
_exptl_crystal_size_max 0.40
_exptl_crystal_size_mid 0.37
_exptl_crystal_size_min 0.35
_refine_diff_density_max 0.530
_refine_diff_density_min -0.428
_refine_diff_density_rms 0.073
_refine_ls_extinction_method none
_refine_ls_goodness_of_fit_ref 1.003
_refine_ls_hydrogen_treatment constr
_refine_ls_matrix_type full
_refine_ls_number_parameters 241
_refine_ls_number_reflns 4471
_refine_ls_number_restraints 74
_refine_ls_restrained_S_all 0.998
_refine_ls_R_factor_all 0.0768
_refine_ls_R_factor_gt 0.0474
_refine_ls_shift/su_max 0.001
_refine_ls_shift/su_mean 0.000
_refine_ls_structure_factor_coef Fsqd
_refine_ls_weighting_details 'calc w=1/[\s^2^(Fo^2^)+(0.0949P)^2^+0.0000P] where P=(Fo^2^+2Fc^2^)/3'
_refine_ls_weighting_scheme calc
_refine_ls_wR_factor_gt 0.1402
_refine_ls_wR_factor_ref 0.1531
_reflns_number_gt 2751
_reflns_number_total 4471
_reflns_threshold_expression >2sigma(I)
_cod_data_source_file ic701117a-file004_4.cif
_cod_data_source_block complex9
_cod_depositor_comments
;
The following automatic conversions were performed:
'_symmetry_cell_setting' value 'Orthorhombic' changed to 'orthorhombic'
according to '/home/saulius/struct/CIF-dictionaries/cif_core.dic'
dictionary named 'cif_core.dic' version 2.4.1 from 2010-06-29.

Automatic conversion script
Id: cif_fix_enum 1527 2010-12-29 10:47:43Z saulius 
;
_cod_original_cell_volume 8744.3(12)
_cod_original_sg_symbol_Hall '-C 2b 2bc '
_cod_original_sg_symbol_H-M 'C c c a '
_cod_database_code 4304005

loop_
_symmetry_equiv_pos_as_xyz
'x, y, z'
'-x+1/2, -y, z'
'-x, y, -z+1/2'
'x+1/2, -y, -z+1/2'
'x+1/2, y+1/2, z'
'-x+1, -y+1/2, z'
'-x+1/2, y+1/2, -z+1/2'
'x+1, -y+1/2, -z+1/2'
'-x, -y, -z'
'x-1/2, y, -z'
'x, -y, z-1/2'
'-x-1/2, y, z-1/2'
'-x+1/2, -y+1/2, -z'
'x, y+1/2, -z'
'x+1/2, -y+1/2, z-1/2'
'-x, y+1/2, z-1/2'

loop_
_atom_site_label
_atom_site_type_symbol
_atom_site_fract_x
_atom_site_fract_y
_atom_site_fract_z
_atom_site_U_iso_or_equiv
_atom_site_adp_type
_atom_site_occupancy
_atom_site_symmetry_multiplicity
_atom_site_calc_flag
_atom_site_refinement_flags
_atom_site_disorder_assembly
_atom_site_disorder_group
Cu1 Cu 0.22914(3) 0.2500 0.2500 0.04369(19) Uani 1 2 d SU . .
Cu2 Cu 0.5000 0.09879(2) 0.2500 0.04386(19) Uani 1 2 d SU . .
N1 N 0.18609(14) 0.24313(10) 0.15746(14) 0.0450(6) Uani 1 1 d U . .
N2 N 0.22231(13) 0.20798(10) 0.11573(12) 0.0412(5) Uani 1 1 d U . .
N3 N 0.30131(13) 0.19460(9) 0.20873(11) 0.0386(5) Uani 1 1 d U . .
N4 N 0.40962(13) 0.13909(9) 0.20718(12) 0.0383(5) Uani 1 1 d U . .
N5 N 0.44998(14) 0.09553(9) 0.11134(12) 0.0386(5) Uani 1 1 d U . .
N6 N 0.50603(13) 0.07547(10) 0.15418(14) 0.0459(6) Uani 1 1 d U . .
C1 C 0.12686(19) 0.26113(13) 0.12217(19) 0.0539(8) Uani 1 1 d U . .
C2 C 0.1245(2) 0.23795(14) 0.05787(19) 0.0605(8) Uani 1 1 d U . .
H2A H 0.0874 0.2445 0.0232 0.073 Uiso 1 1 calc R . .
C3 C 0.18486(17) 0.20423(13) 0.05346(16) 0.0505(7) Uani 1 1 d U . .
C4 C 0.28718(15) 0.18210(11) 0.14285(14) 0.0376(6) Uani 1 1 d U . .
C5 C 0.33281(16) 0.14819(11) 0.10707(14) 0.0390(6) Uani 1 1 d U . .
H5A H 0.3217 0.1390 0.0611 0.047 Uiso 1 1 calc R . .
C6 C 0.39542(15) 0.12823(10) 0.14109(14) 0.0344(6) Uani 1 1 d U . .
C7 C 0.36143(16) 0.17258(11) 0.23712(14) 0.0409(7) Uani 1 1 d U . .
H7A H 0.3717 0.1813 0.2834 0.049 Uiso 1 1 calc R . .
C8 C 0.4653(2) 0.08330(12) 0.04412(16) 0.0468(7) Uani 1 1 d U . .
C9 C 0.5313(2) 0.05528(15) 0.04496(19) 0.0604(9) Uani 1 1 d U . .
H9A H 0.5568 0.0409 0.0064 0.073 Uiso 1 1 calc R . .
C10 C 0.5552(2) 0.05135(14) 0.11364(19) 0.0609(9) Uani 1 1 d U . .
C11 C 0.0746(2) 0.30094(16) 0.1534(2) 0.0716(10) Uani 1 1 d U . .
H11A H 0.0634 0.2913 0.2009 0.107 Uiso 1 1 calc R . .
H11B H 0.0264 0.3025 0.1274 0.107 Uiso 1 1 calc R . .
H11C H 0.0997 0.3350 0.1524 0.107 Uiso 1 1 calc R . .
C12 C 0.2064(2) 0.17002(15) -0.00448(18) 0.0669(10) Uani 1 1 d U . .
H12A H 0.1719 0.1766 -0.0432 0.100 Uiso 1 1 calc R . .
H12B H 0.2018 0.1336 0.0096 0.100 Uiso 1 1 calc R . .
H12C H 0.2596 0.1772 -0.0181 0.100 Uiso 1 1 calc R . .
C13 C 0.4193(2) 0.09977(14) -0.01595(17) 0.0575(9) Uani 1 1 d U . .
H13A H 0.4442 0.0876 -0.0579 0.086 Uiso 1 1 calc R . .
H13B H 0.4156 0.1378 -0.0168 0.086 Uiso 1 1 calc R . .
H13C H 0.3675 0.0848 -0.0128 0.086 Uiso 1 1 calc R . .
C14 C 0.6223(3) 0.0238(2) 0.1436(2) 0.0988(16) Uani 1 1 d U . .
H14A H 0.6280 0.0336 0.1917 0.148 Uiso 1 1 calc R . .
H14B H 0.6691 0.0333 0.1185 0.148 Uiso 1 1 calc R . .
H14C H 0.6142 -0.0138 0.1403 0.148 Uiso 1 1 calc R . .
B1 B 0.5000 0.2500 0.1032(3) 0.0429(10) Uani 1 2 d SU . .
B2 B 0.2500 0.0000 0.0385(6) 0.101(2) Uani 1 2 d SU . .
F1 F 0.48898(10) 0.20708(7) 0.06209(10) 0.0568(5) Uani 1 1 d U . .
F2 F 0.43572(18) 0.25711(10) 0.14160(16) 0.1095(11) Uani 1 1 d U . .
F3 F 0.2208(3) 0.03728(18) 0.0044(3) 0.223(3) Uani 1 1 d U . .
F4 F 0.3015(2) 0.02425(18) 0.0786(3) 0.215(2) Uani 1 1 d U . .

loop_
_atom_site_aniso_label
_atom_site_aniso_U_11
_atom_site_aniso_U_22
_atom_site_aniso_U_33
_atom_site_aniso_U_23
_atom_site_aniso_U_13
_atom_site_aniso_U_12
Cu1 0.0373(3) 0.0548(3) 0.0389(3) 0.0032(2) 0.000 0.000
Cu2 0.0434(3) 0.0500(3) 0.0381(3) 0.000 -0.0128(2) 0.000
N1 0.0312(12) 0.0611(17) 0.0428(13) 0.0101(11) -0.0032(10) 0.0018(10)
N2 0.0338(12) 0.0517(15) 0.0382(12) 0.0084(10) -0.0080(9) -0.0047(9)
N3 0.0355(12) 0.0488(14) 0.0316(12) -0.0007(10) -0.0044(10) -0.0002(9)
N4 0.0394(13) 0.0436(13) 0.0318(12) -0.0013(10) -0.0076(10) -0.0011(9)
N5 0.0436(13) 0.0368(13) 0.0354(11) -0.0029(10) -0.0083(10) -0.0019(9)
N6 0.0499(15) 0.0438(14) 0.0441(13) -0.0067(12) -0.0126(11) 0.0081(10)
C1 0.0387(16) 0.065(2) 0.0577(18) 0.0178(14) -0.0109(14) 0.0013(12)
C2 0.0469(18) 0.080(2) 0.0545(18) 0.0176(15) -0.0186(15) -0.0014(14)
C3 0.0455(17) 0.063(2) 0.0425(15) 0.0106(13) -0.0171(13) -0.0105(13)
C4 0.0302(13) 0.0472(16) 0.0354(14) 0.0054(11) -0.0062(10) -0.0076(10)
C5 0.0406(15) 0.0473(16) 0.0293(14) -0.0009(12) -0.0071(11) -0.0061(11)
C6 0.0365(14) 0.0329(14) 0.0339(13) 0.0004(11) -0.0050(10) -0.0082(10)
C7 0.0383(16) 0.0536(18) 0.0308(15) -0.0033(12) -0.0065(11) 0.0007(12)
C8 0.0574(18) 0.0460(17) 0.0370(14) -0.0072(13) -0.0038(13) -0.0041(13)
C9 0.065(2) 0.064(2) 0.0524(16) -0.0205(18) -0.0051(15) 0.0094(16)
C10 0.066(2) 0.060(2) 0.0568(18) -0.0162(17) -0.0126(15) 0.0204(16)
C11 0.051(2) 0.089(3) 0.074(3) 0.0151(19) -0.0113(18) 0.0212(17)
C12 0.070(2) 0.085(3) 0.0461(19) 0.0001(15) -0.0303(17) 0.0007(18)
C13 0.066(2) 0.069(2) 0.0369(16) -0.0078(16) -0.0064(15) 0.0010(17)
C14 0.090(3) 0.120(4) 0.086(3) -0.033(3) -0.027(2) 0.060(3)
B1 0.048(2) 0.049(2) 0.032(2) 0.000 0.000 -0.004(2)
B2 0.054(4) 0.076(5) 0.172(8) 0.000 0.000 0.000(3)
F1 0.0726(13) 0.0456(10) 0.0522(12) -0.0060(9) 0.0025(9) -0.0103(8)
F2 0.126(2) 0.0962(19) 0.107(2) -0.0310(15) 0.0793(18) -0.0301(15)
F3 0.206(4) 0.119(3) 0.344(8) 0.029(3) -0.128(4) 0.038(3)
F4 0.187(4) 0.211(4) 0.248(5) 0.091(4) -0.092(3) -0.148(3)

loop_
_atom_type_symbol
_atom_type_description
_atom_type_scat_dispersion_real
_atom_type_scat_dispersion_imag
_atom_type_scat_source
C C 0.0033 0.0016 'International Tables Vol C Tables 4.2.6.8 and 6.1.1.4'
H H 0.0000 0.0000 'International Tables Vol C Tables 4.2.6.8 and 6.1.1.4'
B B 0.0013 0.0007 'International Tables Vol C Tables 4.2.6.8 and 6.1.1.4'
N N 0.0061 0.0033 'International Tables Vol C Tables 4.2.6.8 and 6.1.1.4'
F F 0.0171 0.0103 'International Tables Vol C Tables 4.2.6.8 and 6.1.1.4'
Cu Cu 0.3201 1.2651 'International Tables Vol C Tables 4.2.6.8 and 6.1.1.4'
Cl Cl 0.1484 0.1585 'International Tables Vol C Tables 4.2.6.8 and 6.1.1.4'

loop_
_geom_angle_atom_site_label_1
_geom_angle_atom_site_label_2
_geom_angle_atom_site_label_3
_geom_angle
_geom_angle_site_symmetry_1
_geom_angle_site_symmetry_3
_geom_angle_publ_flag
N1 Cu1 N1 135.30(15) . 8_455 ?
N1 Cu1 N3 130.79(9) . 8_455 ?
N1 Cu1 N3 78.97(9) 8_455 8_455 ?
N1 Cu1 N3 78.97(9) . . ?
N1 Cu1 N3 130.79(9) 8_455 . ?
N3 Cu1 N3 105.18(13) 8_455 . ?
N6 Cu2 N6 144.53(16) . 3_655 ?
N6 Cu2 N4 119.98(10) . 3_655 ?
N6 Cu2 N4 78.88(9) 3_655 3_655 ?
N6 Cu2 N4 78.88(9) . . ?
N6 Cu2 N4 119.98(10) 3_655 . ?
N4 Cu2 N4 119.51(13) 3_655 . ?
C1 N1 N2 106.1(3) . . ?
C1 N1 Cu1 138.1(3) . . ?
N2 N1 Cu1 115.64(17) . . ?
N1 N2 C3 110.7(2) . . ?
N1 N2 C4 117.0(2) . . ?
C3 N2 C4 132.3(3) . . ?
C7 N3 C4 116.5(2) . . ?
C7 N3 Cu1 128.08(19) . . ?
C4 N3 Cu1 115.32(18) . . ?
C7 N4 C6 116.1(2) . . ?
C7 N4 Cu2 128.61(19) . . ?
C6 N4 Cu2 115.20(19) . . ?
C8 N5 N6 110.9(2) . . ?
C8 N5 C6 131.9(3) . . ?
N6 N5 C6 116.8(2) . . ?
C10 N6 N5 105.5(3) . . ?
C10 N6 Cu2 138.5(2) . . ?
N5 N6 Cu2 115.12(18) . . ?
N1 C1 C2 110.2(3) . . ?
N1 C1 C11 119.9(3) . . ?
C2 C1 C11 130.0(3) . . ?
C3 C2 C1 107.9(3) . . ?
C2 C3 N2 105.1(3) . . ?
C2 C3 C12 128.3(3) . . ?
N2 C3 C12 126.5(3) . . ?
N3 C4 C5 122.3(2) . . ?
N3 C4 N2 113.0(2) . . ?
C5 C4 N2 124.7(3) . . ?
C4 C5 C6 116.6(3) . . ?
N4 C6 C5 122.2(3) . . ?
N4 C6 N5 113.7(2) . . ?
C5 C6 N5 124.1(2) . . ?
N3 C7 N4 126.3(3) . . ?
C9 C8 N5 105.9(3) . . ?
C9 C8 C13 128.2(3) . . ?
N5 C8 C13 125.9(3) . . ?
C8 C9 C10 107.4(3) . . ?
N6 C10 C9 110.4(3) . . ?
N6 C10 C14 119.7(3) . . ?
C9 C10 C14 129.9(3) . . ?
F2 B1 F2 112.9(5) 6 . ?
F2 B1 F1 109.18(15) 6 . ?
F2 B1 F1 108.43(14) . . ?
F2 B1 F1 108.43(14) 6 6 ?
F2 B1 F1 109.18(15) . 6 ?
F1 B1 F1 108.7(4) . 6 ?
F3 B2 F3 116.9(11) . 2 ?
F3 B2 F4 102.7(3) . . ?
F3 B2 F4 113.1(4) 2 . ?
F3 B2 F4 113.1(4) . 2 ?
F3 B2 F4 102.7(3) 2 2 ?
F4 B2 F4 108.5(9) . 2 ?

loop_
_geom_bond_atom_site_label_1
_geom_bond_atom_site_label_2
_geom_bond_distance
_geom_bond_site_symmetry_2
_geom_bond_publ_flag
Cu1 N1 1.966(3) . ?
Cu1 N1 1.966(3) 8_455 ?
Cu1 N3 2.063(2) 8_455 ?
Cu1 N3 2.063(2) . ?
Cu2 N6 1.971(3) . ?
Cu2 N6 1.971(3) 3_655 ?
Cu2 N4 2.059(2) 3_655 ?
Cu2 N4 2.059(2) . ?
N1 C1 1.322(4) . ?
N1 N2 1.371(3) . ?
N2 C3 1.384(4) . ?
N2 C4 1.412(3) . ?
N3 C7 1.311(3) . ?
N3 C4 1.351(4) . ?
N4 C7 1.337(4) . ?
N4 C6 1.346(3) . ?
N5 C8 1.378(4) . ?
N5 N6 1.384(3) . ?
N5 C6 1.394(4) . ?
N6 C10 1.321(4) . ?
C1 C2 1.393(5) . ?
C1 C11 1.499(5) . ?
C2 C3 1.364(5) . ?
C3 C12 1.483(5) . ?
C4 C5 1.371(4) . ?
C5 C6 1.374(4) . ?
C8 C9 1.354(5) . ?
C8 C13 1.483(5) . ?
C9 C10 1.410(5) . ?
C10 C14 1.485(5) . ?
B1 F2 1.357(4) 6 ?
B1 F2 1.357(4) . ?
B1 F1 1.380(3) . ?
B1 F1 1.380(3) 6 ?
B2 F3 1.274(7) . ?
B2 F3 1.274(7) 2 ?
B2 F4 1.344(8) . ?
B2 F4 1.344(8) 2 ?

loop_
_geom_torsion_atom_site_label_1
_geom_torsion_atom_site_label_2
_geom_torsion_atom_site_label_3
_geom_torsion_atom_site_label_4
_geom_torsion
_geom_torsion_site_symmetry_1
_geom_torsion_site_symmetry_2
_geom_torsion_site_symmetry_3
_geom_torsion_site_symmetry_4
_geom_torsion_publ_flag
N1 Cu1 N1 C1 36.8(3) 8_455 . . . ?
N3 Cu1 N1 C1 -84.1(3) 8_455 . . . ?
N3 Cu1 N1 C1 175.3(3) . . . . ?
N1 Cu1 N1 N2 -138.4(2) 8_455 . . . ?
N3 Cu1 N1 N2 100.8(2) 8_455 . . . ?
N3 Cu1 N1 N2 0.15(18) . . . . ?
C1 N1 N2 C3 0.1(3) . . . . ?
Cu1 N1 N2 C3 176.70(19) . . . . ?
C1 N1 N2 C4 -178.5(2) . . . . ?
Cu1 N1 N2 C4 -1.9(3) . . . . ?
N1 Cu1 N3 C7 177.2(3) . . . . ?
N1 Cu1 N3 C7 -40.8(3) 8_455 . . . ?
N3 Cu1 N3 C7 47.6(2) 8_455 . . . ?
N1 Cu1 N3 C4 1.61(19) . . . . ?
N1 Cu1 N3 C4 143.65(19) 8_455 . . . ?
N3 Cu1 N3 C4 -127.9(2) 8_455 . . . ?
N6 Cu2 N4 C7 -179.0(3) . . . . ?
N6 Cu2 N4 C7 33.4(3) 3_655 . . . ?
N4 Cu2 N4 C7 -60.7(2) 3_655 . . . ?
N6 Cu2 N4 C6 4.41(19) . . . . ?
N6 Cu2 N4 C6 -143.25(19) 3_655 . . . ?
N4 Cu2 N4 C6 122.7(2) 3_655 . . . ?
C8 N5 N6 C10 0.1(3) . . . . ?
C6 N5 N6 C10 -172.8(3) . . . . ?
C8 N5 N6 Cu2 171.2(2) . . . . ?
C6 N5 N6 Cu2 -1.7(3) . . . . ?
N6 Cu2 N6 C10 -67.4(4) 3_655 . . . ?
N4 Cu2 N6 C10 47.8(4) 3_655 . . . ?
N4 Cu2 N6 C10 165.6(4) . . . . ?
N6 Cu2 N6 N5 125.6(2) 3_655 . . . ?
N4 Cu2 N6 N5 -119.15(19) 3_655 . . . ?
N4 Cu2 N6 N5 -1.37(19) . . . . ?
N2 N1 C1 C2 -0.1(4) . . . . ?
Cu1 N1 C1 C2 -175.5(2) . . . . ?
N2 N1 C1 C11 -179.9(3) . . . . ?
Cu1 N1 C1 C11 4.7(5) . . . . ?
N1 C1 C2 C3 0.0(4) . . . . ?
C11 C1 C2 C3 179.8(4) . . . . ?
C1 C2 C3 N2 0.0(4) . . . . ?
C1 C2 C3 C12 179.3(3) . . . . ?
N1 N2 C3 C2 -0.1(3) . . . . ?
C4 N2 C3 C2 178.2(3) . . . . ?
N1 N2 C3 C12 -179.4(3) . . . . ?
C4 N2 C3 C12 -1.1(5) . . . . ?
C7 N3 C4 C5 0.1(4) . . . . ?
Cu1 N3 C4 C5 176.2(2) . . . . ?
C7 N3 C4 N2 -179.1(2) . . . . ?
Cu1 N3 C4 N2 -3.0(3) . . . . ?
N1 N2 C4 N3 3.2(3) . . . . ?
C3 N2 C4 N3 -175.0(3) . . . . ?
N1 N2 C4 C5 -175.9(3) . . . . ?
C3 N2 C4 C5 5.9(5) . . . . ?
N3 C4 C5 C6 -1.6(4) . . . . ?
N2 C4 C5 C6 177.5(3) . . . . ?
C7 N4 C6 C5 -3.2(4) . . . . ?
Cu2 N4 C6 C5 173.8(2) . . . . ?
C7 N4 C6 N5 176.4(2) . . . . ?
Cu2 N4 C6 N5 -6.5(3) . . . . ?
C4 C5 C6 N4 3.2(4) . . . . ?
C4 C5 C6 N5 -176.4(2) . . . . ?
C8 N5 C6 N4 -165.6(3) . . . . ?
N6 N5 C6 N4 5.4(3) . . . . ?
C8 N5 C6 C5 14.0(5) . . . . ?
N6 N5 C6 C5 -174.9(3) . . . . ?
C4 N3 C7 N4 -0.1(4) . . . . ?
Cu1 N3 C7 N4 -175.6(2) . . . . ?
C6 N4 C7 N3 1.7(4) . . . . ?
Cu2 N4 C7 N3 -174.9(2) . . . . ?
N6 N5 C8 C9 0.2(4) . . . . ?
C6 N5 C8 C9 171.7(3) . . . . ?
N6 N5 C8 C13 -177.8(3) . . . . ?
C6 N5 C8 C13 -6.3(5) . . . . ?
N5 C8 C9 C10 -0.4(4) . . . . ?
C13 C8 C9 C10 177.5(3) . . . . ?
N5 N6 C10 C9 -0.4(4) . . . . ?
Cu2 N6 C10 C9 -168.1(3) . . . . ?
N5 N6 C10 C14 -178.3(4) . . . . ?
Cu2 N6 C10 C14 14.0(6) . . . . ?
C8 C9 C10 N6 0.5(5) . . . . ?
C8 C9 C10 C14 178.1(4) . . . . ?
